data_4338462
loop_
_publ_author_name
'Rosario-Amorin, Daniel'
'Ouizem, Sabrina'
'Dickie, Diane A.'
'Paine, Robert T.'
'Cramer, Roger E.'
'Hay, Benjamin P.'
'Podair, Julien'
'Delmau, L&#x00E6;titia H'

_publ_section_title
;
 Synthesis and lanthanide coordination chemistry of phosphine oxide
 decorated dibenzothiophene and dibenzothiophene sulfone platforms.
;
_journal_issue 11
_journal_name_full 'Inorganic chemistry'
_journal_page_first 5698
_journal_page_last 5711
_journal_paper_doi 10.1021/ic500471w
_journal_volume 53
_journal_year 2014
_chemical_formula_sum 'C38 H32 La N3 O14 P2 S'
_chemical_formula_weight 987.58
_chemical_name_systematic
;
 ?
;
_space_group_IT_number 15
_symmetry_cell_setting monoclinic
_symmetry_space_group_name_Hall '-C 2yc'
_symmetry_space_group_name_H-M 'C 1 2/c 1'
_atom_sites_solution_hydrogens geom
_atom_sites_solution_primary direct
_atom_sites_solution_secondary difmap
_audit_creation_method SHELXL-97
_cell_angle_alpha 90.00
_cell_angle_beta 91.016(4)
_cell_angle_gamma 90.00
_cell_formula_units_Z 8
_cell_length_a 14.8649(11)
_cell_length_b 16.2720(13)
_cell_length_c 36.997(3)
_cell_measurement_reflns_used 9976
_cell_measurement_temperature 173(2)
_cell_measurement_theta_max 27.41
_cell_measurement_theta_min 2.50
_cell_volume 8947.5(12)
_computing_cell_refinement 'Bruker SAINT'
_computing_data_collection 'Bruker APEX2'
_computing_data_reduction 'Bruker SAINT'
_computing_molecular_graphics 'Bruker SHELXTL'
_computing_publication_material 'Bruker SHELXTL'
_computing_structure_refinement 'SHELXL-97 (Sheldrick, 2008)'
_computing_structure_solution 'SHELXS-97 (Sheldrick, 2008)'
_diffrn_ambient_temperature 173(2)
_diffrn_measured_fraction_theta_full 0.996
_diffrn_measured_fraction_theta_max 0.996
_diffrn_measurement_device_type 'Bruker APEX-II CCD'
_diffrn_measurement_method '\f and \w scans'
_diffrn_radiation_monochromator graphite
_diffrn_radiation_source 'fine-focus sealed tube'
_diffrn_radiation_type MoK\a
_diffrn_radiation_wavelength 0.71073
_diffrn_reflns_av_R_equivalents 0.0555
_diffrn_reflns_av_sigmaI/netI 0.0483
_diffrn_reflns_limit_h_max 20
_diffrn_reflns_limit_h_min -20
_diffrn_reflns_limit_k_max 21
_diffrn_reflns_limit_k_min -21
_diffrn_reflns_limit_l_max 49
_diffrn_reflns_limit_l_min -50
_diffrn_reflns_number 64328
_diffrn_reflns_theta_full 28.77
_diffrn_reflns_theta_max 28.77
_diffrn_reflns_theta_min 1.93
_exptl_absorpt_coefficient_mu 1.138
_exptl_absorpt_correction_T_max 0.8588
_exptl_absorpt_correction_T_min 0.7346
_exptl_absorpt_correction_type multi-scan
_exptl_absorpt_process_details 'Bruker, SADABS'
_exptl_crystal_colour colourless
_exptl_crystal_density_diffrn 1.466
_exptl_crystal_density_method 'not measured'
_exptl_crystal_description block
_exptl_crystal_F_000 3968
_exptl_crystal_size_max 0.29
_exptl_crystal_size_mid 0.26
_exptl_crystal_size_min 0.14
_platon_squeeze_details
;
;
_refine_diff_density_max 3.171
_refine_diff_density_min -1.555
_refine_diff_density_rms 0.311
_refine_ls_extinction_method none
_refine_ls_goodness_of_fit_ref 1.079
_refine_ls_hydrogen_treatment mixed
_refine_ls_matrix_type full
_refine_ls_number_parameters 536
_refine_ls_number_reflns 11573
_refine_ls_number_restraints 12
_refine_ls_restrained_S_all 1.079
_refine_ls_R_factor_all 0.0694
_refine_ls_R_factor_gt 0.0526
_refine_ls_shift/su_max 0.003
_refine_ls_shift/su_mean 0.000
_refine_ls_structure_factor_coef Fsqd
_refine_ls_weighting_details 'calc w=1/[\s^2^(Fo^2^)+(0.0874P)^2^+24.0938P] where P=(Fo^2^+2Fc^2^)/3'
_refine_ls_weighting_scheme calc
_refine_ls_wR_factor_gt 0.1507
_refine_ls_wR_factor_ref 0.1599
_reflns_number_gt 8849
_reflns_number_total 11573
_reflns_threshold_expression >2sigma(I)
_cod_data_source_file ic500471w_si_001.cif
_cod_data_source_block rprd470_0m-sr
_cod_depositor_comments
;
The following automatic conversions were performed:

'_symmetry_cell_setting' value 'Monoclinic' changed to 'monoclinic'
according to
/usr/data/users/saulius/crontab/automatic-downloads/rss-feeds/ACS/lib/dictionaries/cif_core.dic
dictionary named 'cif_core.dic' version 2.4.2 from 2011-04-26.

Automatic conversion script
Id: cif_fix_values 2281 2013-09-26 08:29:07Z andrius 

 Adding full bibliography for 4338458--4338465.cif.
;
_cod_original_cell_volume 8947.6(12)
_cod_original_sg_symbol_H-M C2/c
_cod_database_code 4338462

loop_
_symmetry_equiv_pos_as_xyz
'x, y, z'
'-x, y, -z+1/2'
'x+1/2, y+1/2, z'
'-x+1/2, y+1/2, -z+1/2'
'-x, -y, -z'
'x, -y, z-1/2'
'-x+1/2, -y+1/2, -z'
'x+1/2, -y+1/2, z-1/2'

loop_
_atom_site_label
_atom_site_type_symbol
_atom_site_fract_x
_atom_site_fract_y
_atom_site_fract_z
_atom_site_U_iso_or_equiv
_atom_site_adp_type
_atom_site_occupancy
_atom_site_symmetry_multiplicity
_atom_site_calc_flag
_atom_site_refinement_flags
_atom_site_disorder_assembly
_atom_site_disorder_group
La1 La 0.730308(16) -0.007198(14) 0.127709(6) 0.02213(9) Uani 1 1 d . A .
O1 O 0.66504(19) -0.12713(18) 0.09586(8) 0.0260(6) Uani 1 1 d . A .
O2 O 0.67623(19) 0.13454(17) 0.14216(8) 0.0267(6) Uani 1 1 d . A .
O3 O 0.56572(19) 0.01582(16) 0.10367(8) 0.0220(6) Uani 1 1 d . A .
O4 O 0.4068(2) 0.02661(18) 0.08720(8) 0.0251(6) Uani 1 1 d . A .
O5 O 0.7068(3) -0.1266(2) 0.17567(9) 0.0483(10) Uani 1 1 d . A .
O6 O 0.6297(3) -0.0165(2) 0.18315(11) 0.0464(10) Uani 1 1 d . A .
O7 O 0.6201(3) -0.1168(3) 0.22206(11) 0.0596(12) Uani 1 1 d . A .
O11 O 0.8731(3) -0.1027(3) 0.13328(11) 0.0492(8) Uani 1 1 d . A .
O12 O 0.8508(3) -0.0604(3) 0.07902(12) 0.0527(10) Uani 1 1 d . A .
O13 O 0.9787(2) -0.1163(2) 0.09381(11) 0.0440(9) Uani 1 1 d . A .
P1 P 0.60978(7) -0.19327(6) 0.07831(3) 0.0220(2) Uani 1 1 d . . .
P2 P 0.62744(7) 0.21394(6) 0.13705(3) 0.0217(2) Uani 1 1 d . . .
S1 S 0.47302(7) 0.00799(5) 0.11487(3) 0.01849(19) Uani 1 1 d . . .
N1 N 0.6507(3) -0.0874(3) 0.19412(11) 0.0374(9) Uani 1 1 d . . .
N3 N 0.9026(3) -0.0922(3) 0.10204(13) 0.0492(8) Uani 1 1 d . . .
C1 C 0.4571(3) -0.1646(2) 0.11902(11) 0.0216(8) Uani 1 1 d . . .
C2 C 0.4308(3) -0.2316(3) 0.13987(13) 0.0285(9) Uani 1 1 d . A .
H2 H 0.4340 -0.2855 0.1300 0.034 Uiso 1 1 calc R . .
C3 C 0.3998(3) -0.2207(3) 0.17496(13) 0.0316(10) Uani 1 1 d . . .
H3 H 0.3815 -0.2673 0.1885 0.038 Uiso 1 1 calc R A .
C4 C 0.3950(3) -0.1431(3) 0.19052(13) 0.0286(9) Uani 1 1 d . A .
H4 H 0.3741 -0.1361 0.2144 0.034 Uiso 1 1 calc R . .
C5 C 0.4216(3) -0.0761(2) 0.17005(11) 0.0226(8) Uani 1 1 d . . .
C6 C 0.4234(3) 0.0113(2) 0.18178(12) 0.0225(8) Uani 1 1 d . A .
C7 C 0.4026(3) 0.0442(3) 0.21497(12) 0.0294(9) Uani 1 1 d . . .
H7 H 0.3822 0.0100 0.2340 0.035 Uiso 1 1 calc R A .
C8 C 0.4121(3) 0.1283(3) 0.21994(13) 0.0314(10) Uani 1 1 d . A .
H8 H 0.3966 0.1515 0.2425 0.038 Uiso 1 1 calc R . .
C9 C 0.4436(3) 0.1797(3) 0.19299(12) 0.0286(9) Uani 1 1 d . . .
H9 H 0.4493 0.2370 0.1975 0.034 Uiso 1 1 calc R A .
C10 C 0.4671(3) 0.1478(2) 0.15931(11) 0.0211(8) Uani 1 1 d . A .
C11 C 0.4548(3) 0.0638(2) 0.15479(11) 0.0191(7) Uani 1 1 d . A .
C12 C 0.4505(3) -0.0881(2) 0.13529(11) 0.0186(7) Uani 1 1 d . A .
C13 C 0.4891(3) -0.1761(2) 0.08120(11) 0.0233(8) Uani 1 1 d . A .
H13A H 0.4729 -0.1268 0.0668 0.028 Uiso 1 1 calc R . .
H13B H 0.4572 -0.2236 0.0703 0.028 Uiso 1 1 calc R . .
C14 C 0.6278(3) -0.1975(3) 0.03060(11) 0.0264(9) Uani 1 1 d . A .
C15 C 0.6907(3) -0.1459(3) 0.01578(14) 0.0369(11) Uani 1 1 d . . .
H15 H 0.7260 -0.1109 0.0309 0.044 Uiso 1 1 calc R A .
C16 C 0.7023(4) -0.1452(4) -0.02178(15) 0.0471(14) Uani 1 1 d . A .
H16 H 0.7450 -0.1092 -0.0322 0.057 Uiso 1 1 calc R . .
C17 C 0.6521(4) -0.1968(4) -0.04352(14) 0.0492(15) Uani 1 1 d . . .
H17 H 0.6603 -0.1960 -0.0689 0.059 Uiso 1 1 calc R A .
C18 C 0.5901(4) -0.2496(4) -0.02899(14) 0.0454(13) Uani 1 1 d . A .
H18 H 0.5562 -0.2855 -0.0442 0.054 Uiso 1 1 calc R . .
C19 C 0.5773(4) -0.2498(3) 0.00816(13) 0.0384(11) Uani 1 1 d . . .
H19 H 0.5341 -0.2856 0.0183 0.046 Uiso 1 1 calc R A .
C20 C 0.6347(3) -0.2914(3) 0.09884(11) 0.0254(9) Uani 1 1 d . A .
C21 C 0.5852(3) -0.3622(3) 0.09083(14) 0.0352(11) Uani 1 1 d . . .
H21 H 0.5355 -0.3596 0.0744 0.042 Uiso 1 1 calc R A .
C22 C 0.6085(4) -0.4366(3) 0.10693(16) 0.0442(13) Uani 1 1 d . A .
H22 H 0.5753 -0.4850 0.1014 0.053 Uiso 1 1 calc R . .
C23 C 0.6807(4) -0.4394(3) 0.13103(16) 0.0437(13) Uani 1 1 d . . .
H23 H 0.6976 -0.4904 0.1416 0.052 Uiso 1 1 calc R A .
C24 C 0.7284(3) -0.3701(3) 0.13989(15) 0.0394(12) Uani 1 1 d . A .
H24 H 0.7766 -0.3730 0.1570 0.047 Uiso 1 1 calc R . .
C25 C 0.7060(3) -0.2949(3) 0.12374(12) 0.0289(9) Uani 1 1 d . . .
H25 H 0.7392 -0.2467 0.1297 0.035 Uiso 1 1 calc R A .
C26 C 0.5064(3) 0.2005(2) 0.13046(11) 0.0227(8) Uani 1 1 d . A .
H26A H 0.4767 0.2550 0.1306 0.027 Uiso 1 1 calc R . .
H26B H 0.4945 0.1749 0.1066 0.027 Uiso 1 1 calc R . .
C27 C 0.6381(3) 0.2791(2) 0.17604(12) 0.0236(8) Uani 1 1 d . A .
C28 C 0.5951(3) 0.3551(3) 0.17714(14) 0.0348(11) Uani 1 1 d . . .
H28 H 0.5624 0.3743 0.1565 0.042 Uiso 1 1 calc R A .
C29 C 0.5998(4) 0.4028(3) 0.20821(15) 0.0413(12) Uani 1 1 d . A .
H29 H 0.5707 0.4548 0.2089 0.050 Uiso 1 1 calc R . .
C30 C 0.6480(4) 0.3738(3) 0.23868(14) 0.0414(12) Uani 1 1 d . . .
H30 H 0.6517 0.4063 0.2600 0.050 Uiso 1 1 calc R A .
C31 C 0.6891(3) 0.2994(3) 0.23755(13) 0.0352(10) Uani 1 1 d . A .
H31 H 0.7212 0.2802 0.2583 0.042 Uiso 1 1 calc R . .
C32 C 0.6852(3) 0.2506(3) 0.20662(12) 0.0282(9) Uani 1 1 d . . .
H32 H 0.7143 0.1986 0.2063 0.034 Uiso 1 1 calc R A .
C33 C 0.6640(3) 0.2702(2) 0.09813(12) 0.0249(9) Uani 1 1 d . A .
C34 C 0.6388(3) 0.2421(3) 0.06385(12) 0.0289(9) Uani 1 1 d . . .
H34 H 0.6017 0.1949 0.0613 0.035 Uiso 1 1 calc R A .
C35 C 0.6681(3) 0.2832(3) 0.03358(14) 0.0366(11) Uani 1 1 d . A .
H35 H 0.6511 0.2642 0.0102 0.044 Uiso 1 1 calc R . .
C36 C 0.7226(3) 0.3525(3) 0.03720(15) 0.0405(12) Uani 1 1 d . . .
H36 H 0.7421 0.3807 0.0163 0.049 Uiso 1 1 calc R A .
C37 C 0.7481(3) 0.3801(3) 0.07086(15) 0.0411(12) Uani 1 1 d . A .
H37 H 0.7859 0.4269 0.0731 0.049 Uiso 1 1 calc R . .
C38 C 0.7190(3) 0.3399(3) 0.10165(13) 0.0317(10) Uani 1 1 d . . .
H38 H 0.7362 0.3595 0.1249 0.038 Uiso 1 1 calc R A .
O8 O 0.8528(4) 0.0971(4) 0.10297(17) 0.0472(8) Uani 0.588(4) 1 d PD A 1
O9 O 0.7405(8) 0.0727(6) 0.0660(4) 0.0472(8) Uani 0.588(4) 1 d PD A 1
O10 O 0.8621(4) 0.1492(4) 0.04855(17) 0.0472(8) Uani 0.588(4) 1 d PD A 1
N2 N 0.8191(6) 0.1087(5) 0.0713(2) 0.0472(8) Uani 0.588(4) 1 d PD A 1
O14 O 0.8263(6) 0.0376(6) 0.18096(18) 0.0482(19) Uani 0.588(4) 1 d PD A -1
H14A H 0.802(6) 0.068(5) 0.197(2) 0.058 Uiso 0.588(4) 1 d PD A -1
H14B H 0.857(7) 0.070(5) 0.168(2) 0.058 Uiso 0.588(4) 1 d PD A -1
O8A O 0.8776(6) 0.0673(6) 0.1427(2) 0.0472(8) Uani 0.412(4) 1 d PD A 2
O9A O 0.8112(8) 0.0248(9) 0.1913(3) 0.0472(8) Uani 0.412(4) 1 d PD A 2
O10A O 0.9555(6) 0.0805(6) 0.1941(2) 0.0472(8) Uani 0.412(4) 1 d PD A 2
N2A N 0.8831(8) 0.0533(7) 0.1772(3) 0.0472(8) Uani 0.412(4) 1 d PD A 2
O14A O 0.7310(11) 0.0573(10) 0.0654(4) 0.0482(19) Uani 0.412(4) 1 d PD A -2
H14C H 0.766(6) 0.033(9) 0.051(3) 0.058 Uiso 0.412(4) 1 d PD A -2
H14D H 0.680(4) 0.057(9) 0.055(3) 0.058 Uiso 0.412(4) 1 d PD A -2

loop_
_atom_site_aniso_label
_atom_site_aniso_U_11
_atom_site_aniso_U_22
_atom_site_aniso_U_33
_atom_site_aniso_U_23
_atom_site_aniso_U_13
_atom_site_aniso_U_12
La1 0.02015(13) 0.02412(13) 0.02201(14) -0.00446(9) -0.00270(9) 0.00364(8)
O1 0.0262(15) 0.0266(14) 0.0250(16) -0.0057(12) -0.0029(12) -0.0007(12)
O2 0.0234(15) 0.0216(14) 0.0353(18) 0.0004(12) 0.0005(13) 0.0009(11)
O3 0.0203(14) 0.0234(13) 0.0223(15) -0.0017(11) 0.0032(11) -0.0015(11)
O4 0.0258(15) 0.0260(14) 0.0231(16) 0.0035(12) -0.0051(12) -0.0017(12)
O5 0.080(3) 0.0368(19) 0.0283(19) 0.0001(15) 0.0150(19) 0.0113(19)
O6 0.043(2) 0.060(2) 0.037(2) 0.0082(17) 0.0061(17) 0.0231(18)
O7 0.069(3) 0.080(3) 0.031(2) 0.015(2) 0.014(2) 0.009(2)
O11 0.0460(17) 0.0621(19) 0.0395(16) -0.0061(15) -0.0002(14) 0.0230(15)
O12 0.037(2) 0.055(2) 0.066(3) 0.016(2) -0.0004(19) 0.0120(18)
O13 0.0273(18) 0.050(2) 0.055(2) -0.0049(17) 0.0007(16) 0.0142(15)
P1 0.0240(5) 0.0222(5) 0.0198(5) -0.0054(4) -0.0011(4) 0.0033(4)
P2 0.0210(5) 0.0186(4) 0.0256(6) 0.0001(4) -0.0022(4) -0.0008(4)
S1 0.0193(4) 0.0180(4) 0.0182(5) -0.0011(3) 0.0003(4) 0.0004(3)
N1 0.040(2) 0.050(2) 0.023(2) 0.0002(18) -0.0024(17) 0.0030(19)
N3 0.0460(17) 0.0621(19) 0.0395(16) -0.0061(15) -0.0002(14) 0.0230(15)
C1 0.0187(19) 0.0224(18) 0.024(2) -0.0024(15) 0.0005(16) 0.0010(14)
C2 0.025(2) 0.0212(19) 0.039(3) -0.0036(17) 0.0038(19) -0.0008(16)
C3 0.034(2) 0.0218(19) 0.039(3) 0.0055(18) 0.008(2) -0.0018(17)
C4 0.031(2) 0.027(2) 0.028(2) 0.0047(17) 0.0078(18) -0.0002(17)
C5 0.024(2) 0.0210(18) 0.023(2) 0.0010(15) 0.0013(16) -0.0016(15)
C6 0.023(2) 0.0225(18) 0.022(2) -0.0008(15) 0.0010(16) 0.0007(15)
C7 0.033(2) 0.031(2) 0.025(2) -0.0016(17) 0.0079(18) 0.0017(18)
C8 0.034(2) 0.034(2) 0.026(2) -0.0120(18) 0.0076(19) 0.0003(19)
C9 0.030(2) 0.0220(19) 0.034(3) -0.0103(17) 0.0021(19) 0.0014(17)
C10 0.0149(18) 0.0215(18) 0.027(2) -0.0036(15) -0.0024(15) 0.0024(14)
C11 0.0178(18) 0.0222(18) 0.0172(19) -0.0019(14) 0.0021(14) 0.0032(14)
C12 0.0178(18) 0.0185(17) 0.0195(19) -0.0010(14) 0.0003(15) 0.0011(14)
C13 0.024(2) 0.0227(18) 0.023(2) -0.0034(15) -0.0038(16) 0.0042(15)
C14 0.030(2) 0.030(2) 0.019(2) -0.0011(16) 0.0020(17) 0.0099(17)
C15 0.038(3) 0.042(3) 0.030(3) 0.002(2) 0.001(2) 0.007(2)
C16 0.042(3) 0.066(4) 0.034(3) 0.011(3) 0.008(2) 0.016(3)
C17 0.047(3) 0.080(4) 0.020(3) -0.003(3) 0.002(2) 0.031(3)
C18 0.045(3) 0.061(3) 0.029(3) -0.020(2) -0.007(2) 0.016(3)
C19 0.043(3) 0.047(3) 0.026(2) -0.011(2) -0.003(2) 0.009(2)
C20 0.027(2) 0.027(2) 0.022(2) 0.0004(16) 0.0070(17) 0.0059(16)
C21 0.038(3) 0.029(2) 0.038(3) -0.0009(19) -0.008(2) 0.0004(19)
C22 0.045(3) 0.027(2) 0.060(4) 0.004(2) -0.001(3) -0.004(2)
C23 0.043(3) 0.035(3) 0.053(3) 0.016(2) 0.005(3) 0.007(2)
C24 0.031(2) 0.043(3) 0.044(3) 0.012(2) -0.003(2) 0.008(2)
C25 0.024(2) 0.035(2) 0.028(2) 0.0027(18) 0.0028(17) 0.0022(17)
C26 0.023(2) 0.0186(17) 0.026(2) -0.0004(15) -0.0008(16) -0.0011(15)
C27 0.0218(19) 0.0221(18) 0.027(2) 0.0012(15) 0.0019(16) -0.0052(15)
C28 0.042(3) 0.024(2) 0.038(3) -0.0053(18) -0.012(2) 0.0032(19)
C29 0.044(3) 0.033(2) 0.046(3) -0.010(2) -0.005(2) 0.008(2)
C30 0.054(3) 0.042(3) 0.028(3) -0.009(2) -0.003(2) -0.008(2)
C31 0.036(3) 0.043(3) 0.026(2) 0.003(2) -0.006(2) -0.008(2)
C32 0.024(2) 0.027(2) 0.033(2) 0.0018(17) -0.0003(18) -0.0019(16)
C33 0.0207(19) 0.0220(18) 0.032(2) 0.0030(16) 0.0010(17) 0.0009(15)
C34 0.029(2) 0.028(2) 0.029(2) -0.0005(17) -0.0017(18) -0.0026(17)
C35 0.041(3) 0.040(3) 0.028(3) 0.000(2) -0.001(2) -0.003(2)
C36 0.037(3) 0.042(3) 0.042(3) 0.012(2) 0.008(2) -0.003(2)
C37 0.035(3) 0.040(3) 0.048(3) 0.005(2) 0.001(2) -0.014(2)
C38 0.030(2) 0.031(2) 0.035(3) 0.0007(19) -0.0015(19) -0.0041(18)
O8 0.0519(19) 0.0431(16) 0.0462(18) 0.0036(13) -0.0076(14) -0.0025(13)
O9 0.0519(19) 0.0431(16) 0.0462(18) 0.0036(13) -0.0076(14) -0.0025(13)
O10 0.0519(19) 0.0431(16) 0.0462(18) 0.0036(13) -0.0076(14) -0.0025(13)
N2 0.0519(19) 0.0431(16) 0.0462(18) 0.0036(13) -0.0076(14) -0.0025(13)
O14 0.039(4) 0.086(6) 0.020(3) -0.016(3) -0.003(2) 0.012(3)
O8A 0.0519(19) 0.0431(16) 0.0462(18) 0.0036(13) -0.0076(14) -0.0025(13)
O9A 0.0519(19) 0.0431(16) 0.0462(18) 0.0036(13) -0.0076(14) -0.0025(13)
O10A 0.0519(19) 0.0431(16) 0.0462(18) 0.0036(13) -0.0076(14) -0.0025(13)
N2A 0.0519(19) 0.0431(16) 0.0462(18) 0.0036(13) -0.0076(14) -0.0025(13)
O14A 0.039(4) 0.086(6) 0.020(3) -0.016(3) -0.003(2) 0.012(3)

loop_
_atom_type_symbol
_atom_type_description
_atom_type_scat_dispersion_real
_atom_type_scat_dispersion_imag
_atom_type_scat_source
C C 0.0033 0.0016 'International Tables Vol C Tables 4.2.6.8 and 6.1.1.4'
H H 0.0000 0.0000 'International Tables Vol C Tables 4.2.6.8 and 6.1.1.4'
N N 0.0061 0.0033 'International Tables Vol C Tables 4.2.6.8 and 6.1.1.4'
O O 0.0106 0.0060 'International Tables Vol C Tables 4.2.6.8 and 6.1.1.4'
P P 0.1023 0.0942 'International Tables Vol C Tables 4.2.6.8 and 6.1.1.4'
S S 0.1246 0.1234 'International Tables Vol C Tables 4.2.6.8 and 6.1.1.4'
La La -0.2871 2.4523 'International Tables Vol C Tables 4.2.6.8 and 6.1.1.4'

loop_
_geom_angle_atom_site_label_1
_geom_angle_atom_site_label_2
_geom_angle_atom_site_label_3
_geom_angle
O1 La1 O2 134.84(10)
O1 La1 O14 144.5(2)
O2 La1 O14 75.3(2)
O1 La1 O14A 84.3(3)
O2 La1 O14A 79.6(4)
O14 La1 O14A 125.5(4)
O1 La1 O8A 143.8(2)
O2 La1 O8A 78.1(2)
O14 La1 O8A 38.9(3)
O14A La1 O8A 89.0(4)
O1 La1 O6 96.06(12)
O2 La1 O6 71.90(11)
O14 La1 O6 73.8(2)
O14A La1 O6 139.9(4)
O8A La1 O6 111.4(2)
O1 La1 O3 66.02(9)
O2 La1 O3 68.82(9)
O14 La1 O3 137.54(19)
O14A La1 O3 69.5(4)
O8A La1 O3 143.0(2)
O6 La1 O3 74.05(11)
O1 La1 O9 90.3(2)
O2 La1 O9 75.8(3)
O14 La1 O9 119.6(3)
O14A La1 O9 6.0(4)
O8A La1 O9 83.8(3)
O6 La1 O9 140.0(3)
O3 La1 O9 72.7(3)
O1 La1 O11 83.12(12)
O2 La1 O11 141.98(12)
O14 La1 O11 70.5(2)
O14A La1 O11 107.4(4)
O8A La1 O11 65.0(2)
O6 La1 O11 112.51(12)
O3 La1 O11 149.10(11)
O9 La1 O11 107.5(3)
O1 La1 O5 71.68(11)
O2 La1 O5 118.97(10)
O14 La1 O5 76.6(2)
O14A La1 O5 155.9(3)
O8A La1 O5 108.9(2)
O6 La1 O5 48.53(11)
O3 La1 O5 101.44(11)
O9 La1 O5 161.7(2)
O11 La1 O5 68.40(13)
O1 La1 O8 127.22(16)
O2 La1 O8 73.16(16)
O14 La1 O8 72.7(2)
O14A La1 O8 53.8(3)
O8A La1 O8 35.3(2)
O6 La1 O8 136.41(18)
O3 La1 O8 115.66(15)
O9 La1 O8 48.5(2)
O11 La1 O8 81.27(17)
O5 La1 O8 142.55(17)
O1 La1 O9A 137.8(3)
O2 La1 O9A 76.9(3)
O14 La1 O9A 10.3(3)
O14A La1 O9A 135.3(4)
O8A La1 O9A 49.2(3)
O6 La1 O9A 64.3(3)
O3 La1 O9A 132.4(3)
O9 La1 O9A 129.4(3)
O11 La1 O9A 72.4(3)
O5 La1 O9A 67.5(3)
O8 La1 O9A 83.0(3)
P1 O1 La1 169.81(18)
P2 O2 La1 158.12(19)
S1 O3 La1 141.02(18)
N1 O5 La1 95.0(3)
N1 O6 La1 99.6(3)
N3 O11 La1 98.1(3)
N3 O12 La1 94.9(3)
O1 P1 C14 111.4(2)
O1 P1 C20 110.30(19)
C14 P1 C20 110.33(19)
O1 P1 C13 113.49(18)
C14 P1 C13 103.2(2)
C20 P1 C13 107.83(19)
O2 P2 C27 111.97(19)
O2 P2 C33 112.89(18)
C27 P2 C33 108.62(19)
O2 P2 C26 112.90(17)
C27 P2 C26 104.52(19)
C33 P2 C26 105.39(19)
O4 S1 O3 114.76(18)
O4 S1 C11 112.02(18)
O3 S1 C11 110.83(18)
O4 S1 C12 110.93(18)
O3 S1 C12 112.75(17)
C11 S1 C12 93.70(18)
O7 N1 O6 122.1(4)
O7 N1 O5 121.0(4)
O6 N1 O5 116.9(4)
O7 N1 La1 176.9(4)
O6 N1 La1 56.3(2)
O5 N1 La1 60.6(2)
O13 N3 O12 121.1(5)
O13 N3 O11 121.2(4)
O12 N3 O11 117.6(4)
C12 C1 C2 116.0(4)
C12 C1 C13 123.0(4)
C2 C1 C13 121.0(4)
C1 C2 C3 121.0(4)
C4 C3 C2 121.4(4)
C3 C4 C5 118.1(4)
C12 C5 C4 119.6(4)
C12 C5 C6 113.9(3)
C4 C5 C6 126.5(4)
C7 C6 C11 118.8(4)
C7 C6 C5 128.9(4)
C11 C6 C5 112.3(4)
C6 C7 C8 118.4(4)
C7 C8 C9 122.3(4)
C8 C9 C10 120.5(4)
C11 C10 C9 116.0(4)
C11 C10 C26 122.0(4)
C9 C10 C26 122.0(4)
C10 C11 C6 124.0(4)
C10 C11 S1 126.0(3)
C6 C11 S1 110.0(3)
C5 C12 C1 124.0(4)
C5 C12 S1 109.7(3)
C1 C12 S1 126.3(3)
C1 C13 P1 113.8(3)
C15 C14 C19 119.7(4)
C15 C14 P1 118.9(4)
C19 C14 P1 121.4(4)
C14 C15 C16 119.7(5)
C17 C16 C15 120.0(6)
C16 C17 C18 120.9(5)
C17 C18 C19 119.5(5)
C18 C19 C14 120.3(5)
C25 C20 C21 119.9(4)
C25 C20 P1 117.6(3)
C21 C20 P1 122.5(3)
C22 C21 C20 120.1(5)
C23 C22 C21 119.3(5)
C24 C23 C22 121.3(5)
C23 C24 C25 120.0(5)
C20 C25 C24 119.4(4)
C10 C26 P2 111.7(3)
C28 C27 C32 119.6(4)
C28 C27 P2 120.9(3)
C32 C27 P2 119.3(3)
C29 C28 C27 120.3(5)
C28 C29 C30 119.6(5)
C31 C30 C29 119.9(5)
C30 C31 C32 121.5(5)
C31 C32 C27 119.2(4)
C34 C33 C38 119.8(4)
C34 C33 P2 118.8(3)
C38 C33 P2 121.4(4)
C35 C34 C33 119.7(4)
C34 C35 C36 120.3(5)
C37 C36 C35 120.2(5)
C36 C37 C38 120.4(5)
C37 C38 C33 119.6(5)
N2 O8 La1 98.6(5)
N2 O9 La1 98.9(7)
O10 N2 O8 119.7(7)
O10 N2 O9 126.6(9)
O8 N2 O9 113.7(9)
N2A O8A La1 99.7(7)
N2A O9A La1 94.4(8)
O9A N2A O8A 115.1(11)
O9A N2A O10A 127.6(11)
O8A N2A O10A 116.5(10)
O9A N2A La1 60.8(7)
O8A N2A La1 55.5(6)
O10A N2A La1 171.5(9)

loop_
_geom_bond_atom_site_label_1
_geom_bond_atom_site_label_2
_geom_bond_distance
La1 O1 2.469(3)
La1 O2 2.503(3)
La1 O14 2.520(8)
La1 O14A 2.532(18)
La1 O8A 2.555(9)
La1 O6 2.564(4)
La1 O3 2.615(3)
La1 O9 2.635(13)
La1 O11 2.636(4)
La1 O5 2.659(4)
La1 O8 2.664(6)
La1 O9A 2.675(13)
O1 P1 1.495(3)
O2 P2 1.492(3)
O3 S1 1.452(3)
O4 S1 1.440(3)
O5 N1 1.260(5)
O6 N1 1.260(5)
O7 N1 1.234(5)
O11 N3 1.255(6)
O12 N3 1.250(6)
O13 N3 1.241(5)
P1 C14 1.791(4)
P1 C20 1.804(4)
P1 C13 1.821(4)
P2 C27 1.795(4)
P2 C33 1.799(4)
P2 C26 1.825(4)
S1 C11 1.759(4)
S1 C12 1.772(4)
C1 C12 1.387(5)
C1 C2 1.396(6)
C1 C13 1.497(6)
C2 C3 1.397(6)
C3 C4 1.390(6)
C4 C5 1.390(6)
C5 C12 1.377(6)
C5 C6 1.486(5)
C6 C7 1.379(6)
C6 C11 1.401(6)
C7 C8 1.388(6)
C8 C9 1.390(6)
C9 C10 1.399(6)
C10 C11 1.390(5)
C10 C26 1.496(6)
C14 C15 1.378(7)
C14 C19 1.398(6)
C15 C16 1.404(7)
C16 C17 1.373(9)
C17 C18 1.377(9)
C18 C19 1.391(7)
C20 C25 1.393(6)
C20 C21 1.396(6)
C21 C22 1.390(7)
C22 C23 1.384(8)
C23 C24 1.368(8)
C24 C25 1.398(7)
C27 C28 1.393(6)
C27 C32 1.400(6)
C28 C29 1.388(7)
C29 C30 1.406(7)
C30 C31 1.357(7)
C31 C32 1.394(7)
C33 C34 1.393(6)
C33 C38 1.402(6)
C34 C35 1.382(7)
C35 C36 1.392(7)
C36 C37 1.371(8)
C37 C38 1.389(7)
O8 N2 1.281(9)
O9 N2 1.318(12)
O10 N2 1.253(9)
O8A N2A 1.300(12)
O9A N2A 1.284(14)
O10A N2A 1.312(12)

loop_
_geom_hbond_atom_site_label_D
_geom_hbond_atom_site_label_H
_geom_hbond_atom_site_label_A
_geom_hbond_distance_DH
_geom_hbond_distance_HA
_geom_hbond_distance_DA
_geom_hbond_angle_DHA
O14 H14B O8A 0.85(2) 0.99(7) 1.691(12) 133(11)
O14A H14C O12 0.84(2) 2.21(13) 2.657(19) 113(12)

loop_
_geom_torsion_atom_site_label_1
_geom_torsion_atom_site_label_2
_geom_torsion_atom_site_label_3
_geom_torsion_atom_site_label_4
_geom_torsion
O2 La1 O1 P1 -24.5(11)
O14 La1 O1 P1 116.4(11)
O14A La1 O1 P1 -93.8(11)
O8A La1 O1 P1 -174.3(10)
O6 La1 O1 P1 45.9(11)
O3 La1 O1 P1 -23.7(11)
O9 La1 O1 P1 -94.5(11)
O11 La1 O1 P1 157.9(11)
O5 La1 O1 P1 88.4(11)
O8 La1 O1 P1 -128.6(11)
O9A La1 O1 P1 103.8(11)
O1 La1 O2 P2 -35.0(5)
O14 La1 O2 P2 167.2(5)
O14A La1 O2 P2 36.0(6)
O8A La1 O2 P2 127.3(5)
O6 La1 O2 P2 -115.3(5)
O3 La1 O2 P2 -35.9(5)
O9 La1 O2 P2 40.8(5)
O11 La1 O2 P2 141.0(4)
O5 La1 O2 P2 -127.5(5)
O8 La1 O2 P2 91.2(5)
O9A La1 O2 P2 177.7(5)
O1 La1 O3 S1 91.6(3)
O2 La1 O3 S1 -89.1(3)
O14 La1 O3 S1 -54.9(4)
O14A La1 O3 S1 -175.5(5)
O8A La1 O3 S1 -117.2(4)
O6 La1 O3 S1 -12.7(3)
O9 La1 O3 S1 -170.1(4)
O11 La1 O3 S1 94.6(3)
O5 La1 O3 S1 27.8(3)
O8 La1 O3 S1 -147.0(3)
O9A La1 O3 S1 -42.2(5)
O1 La1 O5 N1 -116.9(3)
O2 La1 O5 N1 14.8(3)
O14 La1 O5 N1 79.3(3)
O14A La1 O5 N1 -122.3(10)
O8A La1 O5 N1 101.4(4)
O6 La1 O5 N1 -0.8(3)
O3 La1 O5 N1 -57.2(3)
O9 La1 O5 N1 -126.4(9)
O11 La1 O5 N1 153.3(3)
O8 La1 O5 N1 115.1(4)
O9A La1 O5 N1 74.2(4)
O1 La1 O6 N1 59.7(3)
O2 La1 O6 N1 -164.9(3)
O14 La1 O6 N1 -85.5(4)
O14A La1 O6 N1 148.1(5)
O8A La1 O6 N1 -96.1(4)
O3 La1 O6 N1 122.6(3)
O9 La1 O6 N1 157.4(4)
O11 La1 O6 N1 -25.3(3)
O5 La1 O6 N1 0.8(3)
O8 La1 O6 N1 -126.7(3)
O9A La1 O6 N1 -81.1(5)
O1 La1 O11 N3 79.8(3)
O2 La1 O11 N3 -97.4(4)
O14 La1 O11 N3 -124.3(4)
O14A La1 O11 N3 -2.0(5)
O8A La1 O11 N3 -82.5(4)
O6 La1 O11 N3 173.5(3)
O3 La1 O11 N3 77.0(4)
O9 La1 O11 N3 -8.3(4)
O5 La1 O11 N3 152.8(4)
O8 La1 O11 N3 -49.6(3)
O9A La1 O11 N3 -135.0(4)
O1 La1 O12 N3 -105.7(3)
O2 La1 O12 N3 120.0(3)
O14 La1 O12 N3 37.5(4)
O14A La1 O12 N3 160.6(5)
O8A La1 O12 N3 62.5(4)
O6 La1 O12 N3 -43.9(5)
O3 La1 O12 N3 -155.8(3)
O9 La1 O12 N3 153.9(4)
O11 La1 O12 N3 -8.2(3)
O5 La1 O12 N3 -42.7(4)
O8 La1 O12 N3 98.2(4)
O9A La1 O12 N3 29.4(5)
La1 O1 P1 C14 117.9(11)
La1 O1 P1 C20 -119.2(11)
La1 O1 P1 C13 1.9(11)
La1 O2 P2 C27 175.9(4)
La1 O2 P2 C33 -61.1(5)
La1 O2 P2 C26 58.3(5)
La1 O3 S1 O4 -176.1(2)
La1 O3 S1 C11 55.7(3)
La1 O3 S1 C12 -47.8(3)
La1 O6 N1 O7 176.8(4)
La1 O6 N1 O5 -1.4(5)
La1 O5 N1 O7 -176.9(4)
La1 O5 N1 O6 1.3(5)
O1 La1 N1 O6 -120.2(3)
O2 La1 N1 O6 14.4(3)
O14 La1 N1 O6 87.3(4)
O14A La1 N1 O6 -61.2(10)
O8A La1 N1 O6 93.6(4)
O3 La1 N1 O6 -54.1(3)
O9 La1 N1 O6 -47.2(8)
O11 La1 N1 O6 156.7(3)
O5 La1 N1 O6 -178.6(5)
O8 La1 N1 O6 81.8(4)
O9A La1 N1 O6 86.8(5)
O1 La1 N1 O5 58.4(3)
O2 La1 N1 O5 -167.0(3)
O14 La1 N1 O5 -94.1(4)
O14A La1 N1 O5 117.4(10)
O8A La1 N1 O5 -87.8(4)
O6 La1 N1 O5 178.6(5)
O3 La1 N1 O5 124.5(3)
O9 La1 N1 O5 131.4(7)
O11 La1 N1 O5 -24.7(3)
O8 La1 N1 O5 -99.6(4)
O9A La1 N1 O5 -94.6(5)
La1 O12 N3 O13 -169.2(5)
La1 O12 N3 O11 14.3(5)
La1 O11 N3 O13 168.7(5)
La1 O11 N3 O12 -14.8(5)
C12 C1 C2 C3 0.0(6)
C13 C1 C2 C3 -179.1(4)
C1 C2 C3 C4 -0.7(7)
C2 C3 C4 C5 0.3(7)
C3 C4 C5 C12 0.8(6)
C3 C4 C5 C6 -178.7(4)
C12 C5 C6 C7 -177.2(4)
C4 C5 C6 C7 2.4(7)
C12 C5 C6 C11 -0.2(5)
C4 C5 C6 C11 179.3(4)
C11 C6 C7 C8 1.2(7)
C5 C6 C7 C8 178.0(4)
C6 C7 C8 C9 -1.5(7)
C7 C8 C9 C10 0.1(7)
C8 C9 C10 C11 1.4(6)
C8 C9 C10 C26 -176.3(4)
C9 C10 C11 C6 -1.7(6)
C26 C10 C11 C6 176.0(4)
C9 C10 C11 S1 176.7(3)
C26 C10 C11 S1 -5.7(6)
C7 C6 C11 C10 0.4(6)
C5 C6 C11 C10 -176.9(4)
C7 C6 C11 S1 -178.2(3)
C5 C6 C11 S1 4.6(4)
O4 S1 C11 C10 -70.1(4)
O3 S1 C11 C10 59.5(4)
C12 S1 C11 C10 175.5(4)
O4 S1 C11 C6 108.4(3)
O3 S1 C11 C6 -122.0(3)
C12 S1 C11 C6 -5.9(3)
C4 C5 C12 C1 -1.6(6)
C6 C5 C12 C1 178.0(4)
C4 C5 C12 S1 176.3(3)
C6 C5 C12 S1 -4.2(4)
C2 C1 C12 C5 1.1(6)
C13 C1 C12 C5 -179.8(4)
C2 C1 C12 S1 -176.3(3)
C13 C1 C12 S1 2.8(6)
O4 S1 C12 C5 -109.5(3)
O3 S1 C12 C5 120.2(3)
C11 S1 C12 C5 5.8(3)
O4 S1 C12 C1 68.3(4)
O3 S1 C12 C1 -62.0(4)
C11 S1 C12 C1 -176.4(4)
C12 C1 C13 P1 91.6(4)
C2 C1 C13 P1 -89.4(4)
O1 P1 C13 C1 -55.5(3)
C14 P1 C13 C1 -176.2(3)
C20 P1 C13 C1 67.0(3)
O1 P1 C14 C15 3.4(4)
C20 P1 C14 C15 -119.4(4)
C13 P1 C14 C15 125.6(4)
O1 P1 C14 C19 -174.3(4)
C20 P1 C14 C19 62.9(4)
C13 P1 C14 C19 -52.1(4)
C19 C14 C15 C16 1.1(7)
P1 C14 C15 C16 -176.6(4)
C14 C15 C16 C17 -0.9(8)
C15 C16 C17 C18 -0.1(8)
C16 C17 C18 C19 0.9(8)
C17 C18 C19 C14 -0.7(7)
C15 C14 C19 C18 -0.3(7)
P1 C14 C19 C18 177.4(4)
O1 P1 C20 C25 -7.6(4)
C14 P1 C20 C25 116.0(3)
C13 P1 C20 C25 -132.0(3)
O1 P1 C20 C21 172.0(4)
C14 P1 C20 C21 -64.5(4)
C13 P1 C20 C21 47.5(4)
C25 C20 C21 C22 -1.8(7)
P1 C20 C21 C22 178.7(4)
C20 C21 C22 C23 0.4(8)
C21 C22 C23 C24 1.4(9)
C22 C23 C24 C25 -1.8(9)
C21 C20 C25 C24 1.4(7)
P1 C20 C25 C24 -179.1(4)
C23 C24 C25 C20 0.4(7)
C11 C10 C26 P2 -94.7(4)
C9 C10 C26 P2 82.8(4)
O2 P2 C26 C10 51.3(3)
C27 P2 C26 C10 -70.6(3)
C33 P2 C26 C10 175.0(3)
O2 P2 C27 C28 -178.0(4)
C33 P2 C27 C28 56.6(4)
C26 P2 C27 C28 -55.5(4)
O2 P2 C27 C32 -2.4(4)
C33 P2 C27 C32 -127.7(3)
C26 P2 C27 C32 120.2(3)
C32 C27 C28 C29 0.8(7)
P2 C27 C28 C29 176.4(4)
C27 C28 C29 C30 -0.3(8)
C28 C29 C30 C31 -0.3(8)
C29 C30 C31 C32 0.4(8)
C30 C31 C32 C27 0.1(7)
C28 C27 C32 C31 -0.7(6)
P2 C27 C32 C31 -176.4(3)
O2 P2 C33 C34 73.2(4)
C27 P2 C33 C34 -162.0(3)
C26 P2 C33 C34 -50.5(4)
O2 P2 C33 C38 -105.1(4)
C27 P2 C33 C38 19.7(4)
C26 P2 C33 C38 131.2(4)
C38 C33 C34 C35 -0.1(7)
P2 C33 C34 C35 -178.3(4)
C33 C34 C35 C36 0.0(7)
C34 C35 C36 C37 0.5(8)
C35 C36 C37 C38 -0.8(8)
C36 C37 C38 C33 0.7(8)
C34 C33 C38 C37 -0.3(7)
P2 C33 C38 C37 178.0(4)
O1 La1 O8 N2 45.2(6)
O2 La1 O8 N2 -88.8(5)
O14 La1 O8 N2 -168.2(6)
O14A La1 O8 N2 0.4(7)
O8A La1 O8 N2 178.0(8)
O6 La1 O8 N2 -126.8(5)
O3 La1 O8 N2 -33.2(6)
O9 La1 O8 N2 -3.1(6)
O11 La1 O8 N2 119.6(5)
O5 La1 O8 N2 155.2(4)
O9A La1 O8 N2 -167.2(6)
O1 La1 O9 N2 -140.4(7)
O2 La1 O9 N2 83.0(7)
O14 La1 O9 N2 19.5(9)
O14A La1 O9 N2 -148(7)
O8A La1 O9 N2 3.8(7)
O6 La1 O9 N2 119.8(7)
O3 La1 O9 N2 154.9(8)
O11 La1 O9 N2 -57.6(8)
O5 La1 O9 N2 -131.4(7)
O8 La1 O9 N2 3.1(6)
O9A La1 O9 N2 23.7(10)
La1 O8 N2 O10 -172.8(7)
La1 O8 N2 O9 5.1(9)
La1 O9 N2 O10 172.6(8)
La1 O9 N2 O8 -5.2(9)
O1 La1 O8A N2A -111.3(8)
O2 La1 O8A N2A 90.1(8)
O14 La1 O8A N2A 8.8(7)
O14A La1 O8A N2A 169.6(8)
O6 La1 O8A N2A 25.1(8)
O3 La1 O8A N2A 116.8(7)
O9 La1 O8A N2A 166.8(8)
O11 La1 O8A N2A -80.6(7)
O5 La1 O8A N2A -26.7(8)
O8 La1 O8A N2A 167.7(10)
O9A La1 O8A N2A 7.2(8)
O1 La1 O9A N2A 122.2(8)
O2 La1 O9A N2A -92.6(9)
O14 La1 O9A N2A -13(2)
O14A La1 O9A N2A -32.6(13)
O8A La1 O9A N2A -7.2(8)
O6 La1 O9A N2A -168.6(10)
O3 La1 O9A N2A -137.0(7)
O9 La1 O9A N2A -33.8(11)
O11 La1 O9A N2A 64.6(9)
O5 La1 O9A N2A 138.0(10)
O8 La1 O9A N2A -18.4(9)
La1 O9A N2A O8A 11.9(12)
La1 O9A N2A O10A -178.8(12)
La1 O8A N2A O9A -12.6(13)
La1 O8A N2A O10A 176.8(9)
O1 La1 N2A O9A -88.5(10)
O2 La1 N2A O9A 82.1(9)
O14 La1 N2A O9A 9.0(15)
O14A La1 N2A O9A 155.6(10)
O8A La1 N2A O9A 166.9(14)
O6 La1 N2A O9A 10.2(9)
O3 La1 N2A O9A 67.5(10)
O9 La1 N2A O9A 153.1(9)
O11 La1 N2A O9A -105.8(9)
O5 La1 N2A O9A -38.3(9)
O8 La1 N2A O9A 158.7(10)
O1 La1 N2A O8A 104.6(8)
O2 La1 N2A O8A -84.9(7)
O14 La1 N2A O8A -157.9(18)
O14A La1 N2A O8A -11.3(9)
O6 La1 N2A O8A -156.7(7)
O3 La1 N2A O8A -99.4(8)
O9 La1 N2A O8A -13.8(9)
O11 La1 N2A O8A 87.2(8)
O5 La1 N2A O8A 154.8(8)
O8 La1 N2A O8A -8.2(7)
O9A La1 N2A O8A -166.9(14)

loop_
_platon_squeeze_void_nr
_platon_squeeze_void_average_x
_platon_squeeze_void_average_y
_platon_squeeze_void_average_z
_platon_squeeze_void_volume
_platon_squeeze_void_count_electrons
_platon_squeeze_void_content
1 0.000 0.000 0.000 91 36 ' '
2 0.000 0.500 0.000 83 28 ' '
3 0.000 0.157 0.250 120 55 ' '
4 0.000 0.000 0.500 91 36 ' '
5 0.000 0.500 0.500 83 28 ' '
6 0.000 0.843 0.750 120 55 ' '
7 0.500 0.657 0.250 120 55 ' '
8 0.500 0.343 0.750 120 55 ' '
9 0.500 0.500 0.000 91 36 ' '
10 0.500 0.500 0.500 91 36 ' '
11 0.500 1.000 0.000 83 28 ' '
12 0.500 0.000 0.500 83 28 ' '
